data_2014247
loop_
_publ_author_name
'Mariyatra, M. Baby'
'Panchanatheswaran, Krishnaswamy '
'Low, John N.'
'Glidewell, Christopher'

_publ_section_title
;
 Orthorhombic and monoclinic polymorphs of
 1,3,5-triphenylperhydro-1,3,5-triazine-2,4,6-trione at 120K: chains
 and sheets formed by C---H&#x00B7;&#x00B7;&#x00B7;\p(arene) hydrogen
 bonds
;
_journal_issue 9
_journal_name_full 'Acta Crystallographica Section C'
_journal_page_first o682
_journal_page_last o685
_journal_paper_doi 10.1107/S0108270104017342
_journal_volume 60
_journal_year 2004
_chemical_formula_iupac 'C21 H15 N3 O3'
_chemical_formula_moiety 'C21 H15 N3 O3'
_chemical_formula_sum 'C21 H15 N3 O3'
_chemical_formula_weight 357.36
_chemical_name_systematic
;
1,3,5-triphenylperhydro-1,3,5-triazine-2,4,6-trione, orthorhombic polymorph
;
_space_group_IT_number 43
_symmetry_cell_setting orthorhombic
_symmetry_space_group_name_Hall 'F 2 -2d'
_symmetry_space_group_name_H-M 'F d d 2'
_atom_sites_solution_hydrogens geom
_atom_sites_solution_primary direct
_atom_sites_solution_secondary difmap
_cell_angle_alpha 90.00
_cell_angle_beta 90.00
_cell_angle_gamma 90.00
_cell_formula_units_Z 16
_cell_length_a 23.3764(8)
_cell_length_b 37.1079(12)
_cell_length_c 7.7091(2)
_cell_measurement_reflns_used 2065
_cell_measurement_temperature 120(2)
_cell_measurement_theta_max 27.57
_cell_measurement_theta_min 3.23
_cell_volume 6687.3(4)
_computing_cell_refinement 'DENZO and COLLECT (Otwinowski & Minor, 1997)'
_computing_data_collection 'COLLECT (Nonius, 1998)'
_computing_data_reduction 'DENZO and COLLECT'
_computing_molecular_graphics 'PLATON (Spek, 2003)'
_computing_publication_material 'SHELXL97 and PRPKAPPA (Ferguson, 1999)'
_computing_structure_refinement 'OSCAIL and SHELXL97 (Sheldrick, 1997)'
_computing_structure_solution 'OSCAIL (McArdle, 2003) and SHELXS97 (Sheldrick, 1997)'
_diffrn_ambient_temperature 120(2)
_diffrn_detector_area_resol_mean 9.091
_diffrn_measured_fraction_theta_full 0.992
_diffrn_measured_fraction_theta_max 0.992
_diffrn_measurement_device_type 'Nonius KappaCCD area-detector'
_diffrn_measurement_method '\f and \w'
_diffrn_radiation_monochromator graphite
_diffrn_radiation_source 'Bruker-Nonius FR591 rotating anode'
_diffrn_radiation_type 'Mo K\a'
_diffrn_radiation_wavelength 0.71073
_diffrn_reflns_av_R_equivalents 0.0445
_diffrn_reflns_av_sigmaI/netI 0.0253
_diffrn_reflns_limit_h_max 29
_diffrn_reflns_limit_h_min -30
_diffrn_reflns_limit_k_max 48
_diffrn_reflns_limit_k_min -48
_diffrn_reflns_limit_l_max 10
_diffrn_reflns_limit_l_min -9
_diffrn_reflns_number 22356
_diffrn_reflns_theta_full 27.57
_diffrn_reflns_theta_max 27.57
_diffrn_reflns_theta_min 3.23
_diffrn_standards_decay_% 0
_exptl_absorpt_coefficient_mu 0.097
_exptl_absorpt_correction_T_max 0.990
_exptl_absorpt_correction_T_min 0.966
_exptl_absorpt_correction_type multi-scan
_exptl_absorpt_process_details '(SADABS; Sheldrick, 2003)'
_exptl_crystal_colour yellow
_exptl_crystal_density_diffrn 1.420
_exptl_crystal_density_meas ?
_exptl_crystal_density_method 'not measured'
_exptl_crystal_description block
_exptl_crystal_F_000 2976
_exptl_crystal_size_max 0.5
_exptl_crystal_size_mid 0.24
_exptl_crystal_size_min 0.1
_refine_diff_density_max 0.170
_refine_diff_density_min -0.237
_refine_ls_extinction_method none
_refine_ls_goodness_of_fit_ref 1.080
_refine_ls_hydrogen_treatment constr
_refine_ls_matrix_type full
_refine_ls_number_parameters 244
_refine_ls_number_reflns 2065
_refine_ls_number_restraints 1
_refine_ls_restrained_S_all 1.080
_refine_ls_R_factor_all 0.0419
_refine_ls_R_factor_gt 0.0344
_refine_ls_shift/su_max 0.001
_refine_ls_shift/su_mean 0.000
_refine_ls_structure_factor_coef Fsqd
_refine_ls_weighting_details 'w = 1/[\s^2^(Fo^2^)+(0.0501P)^2^+2.7798P] where P=(Fo^2^+2Fc^2^)/3'
_refine_ls_weighting_scheme calc
_refine_ls_wR_factor_gt 0.0780
_refine_ls_wR_factor_ref 0.0823
_reflns_number_gt 1859
_reflns_number_total 2065
_reflns_threshold_expression I>2\s(I)
_cod_data_source_file sk1750.cif
_cod_data_source_block I
_cod_depositor_comments
;
The following automatic conversions were performed:

'_exptl_crystal_density_meas' value 'not measured' was changed to '?'
- the value is perceived as not measured.

Automatic conversion script
Id: cif_fix_values 3008 2015-01-20 13:52:24Z robertas 
;
_cod_database_code 2014247
_cod_database_fobs_code 2014247

loop_
_symmetry_equiv_pos_as_xyz
'x, y, z'
'-x, -y, z'
'-x+1/4, y+1/4, z+1/4'
'x+3/4, -y+3/4, z+1/4'
'x, y+1/2, z+1/2'
'-x, -y+1/2, z+1/2'
'-x+1/4, y+3/4, z+3/4'
'x+3/4, -y+5/4, z+3/4'
'x+1/2, y, z+1/2'
'-x+1/2, -y, z+1/2'
'-x+3/4, y+1/4, z+3/4'
'x+5/4, -y+3/4, z+3/4'
'x+1/2, y+1/2, z'
'-x+1/2, -y+1/2, z'
'-x+3/4, y+3/4, z+1/4'
'x+5/4, -y+5/4, z+1/4'

loop_
_atom_site_label
_atom_site_fract_x
_atom_site_fract_y
_atom_site_fract_z
_atom_site_U_iso_or_equiv
_atom_site_adp_type
_atom_site_calc_flag
_atom_site_refinement_flags
_atom_site_occupancy
_atom_site_disorder_assembly
_atom_site_disorder_group
_atom_site_type_symbol
O2 0.59934(6) 0.46727(4) 0.6011(2) 0.0259(3) Uani d . 1 . . O
O4 0.67073(6) 0.58096(4) 0.5631(2) 0.0241(3) Uani d . 1 . . O
O6 0.73397(6) 0.50498(4) 0.9884(2) 0.0251(3) Uani d . 1 . . O
N1 0.66767(7) 0.48505(4) 0.7945(2) 0.0182(3) Uani d . 1 . . N
N3 0.63468(7) 0.52415(4) 0.5780(2) 0.0191(4) Uani d . 1 . . N
N5 0.70165(7) 0.54461(4) 0.7836(2) 0.0180(3) Uani d . 1 . . N
C2 0.63165(8) 0.49025(5) 0.6535(3) 0.0194(4) Uani d . 1 . . C
C4 0.66991(8) 0.55213(5) 0.6347(3) 0.0184(4) Uani d . 1 . . C
C6 0.70397(8) 0.51096(5) 0.8638(3) 0.0185(4) Uani d . 1 . . C
C11 0.66554(8) 0.44999(5) 0.8767(3) 0.0187(4) Uani d . 1 . . C
C12 0.70869(9) 0.42549(5) 0.8476(3) 0.0229(4) Uani d . 1 . . C
C13 0.70482(9) 0.39154(5) 0.9220(3) 0.0251(4) Uani d . 1 . . C
C14 0.65788(9) 0.38223(5) 1.0203(3) 0.0242(4) Uani d . 1 . . C
C15 0.61465(9) 0.40724(5) 1.0501(3) 0.0249(4) Uani d . 1 . . C
C16 0.61874(8) 0.44142(5) 0.9796(3) 0.0224(4) Uani d . 1 . . C
C31 0.59919(8) 0.53105(5) 0.4277(3) 0.0181(4) Uani d . 1 . . C
C32 0.54180(9) 0.53877(5) 0.4513(3) 0.0219(4) Uani d . 1 . . C
C33 0.50794(8) 0.54602(6) 0.3077(3) 0.0237(4) Uani d . 1 . . C
C34 0.53164(9) 0.54582(5) 0.1436(3) 0.0233(4) Uani d . 1 . . C
C35 0.58931(10) 0.53800(5) 0.1218(3) 0.0251(4) Uani d . 1 . . C
C36 0.62337(9) 0.53040(5) 0.2642(3) 0.0227(4) Uani d . 1 . . C
C51 0.73447(8) 0.57402(5) 0.8579(3) 0.0186(4) Uani d . 1 . . C
C52 0.70574(9) 0.60461(5) 0.9137(3) 0.0231(4) Uani d . 1 . . C
C53 0.73669(9) 0.63366(6) 0.9758(3) 0.0263(5) Uani d . 1 . . C
C54 0.79557(9) 0.63153(6) 0.9865(3) 0.0251(5) Uani d . 1 . . C
C55 0.82382(9) 0.60053(6) 0.9361(3) 0.0251(4) Uani d . 1 . . C
C56 0.79332(8) 0.57165(5) 0.8687(3) 0.0214(4) Uani d . 1 . . C
H12 0.7407 0.4317 0.7777 0.027 Uiso calc R 1 . . H
H13 0.7348 0.3746 0.9050 0.030 Uiso calc R 1 . . H
H14 0.6550 0.3587 1.0679 0.029 Uiso calc R 1 . . H
H15 0.5824 0.4009 1.1186 0.030 Uiso calc R 1 . . H
H16 0.5898 0.4588 1.0013 0.027 Uiso calc R 1 . . H
H32 0.5258 0.5391 0.5645 0.026 Uiso calc R 1 . . H
H33 0.4684 0.5511 0.3222 0.028 Uiso calc R 1 . . H
H34 0.5085 0.5510 0.0456 0.028 Uiso calc R 1 . . H
H35 0.6055 0.5379 0.0087 0.030 Uiso calc R 1 . . H
H36 0.6627 0.5248 0.2496 0.027 Uiso calc R 1 . . H
H52 0.6652 0.6056 0.9094 0.028 Uiso calc R 1 . . H
H53 0.7175 0.6550 1.0109 0.032 Uiso calc R 1 . . H
H54 0.8168 0.6515 1.0288 0.030 Uiso calc R 1 . . H
H55 0.8642 0.5990 0.9476 0.030 Uiso calc R 1 . . H
H56 0.8126 0.5506 0.8305 0.026 Uiso calc R 1 . . H

loop_
_atom_site_aniso_label
_atom_site_aniso_U_11
_atom_site_aniso_U_22
_atom_site_aniso_U_33
_atom_site_aniso_U_12
_atom_site_aniso_U_13
_atom_site_aniso_U_23
O2 0.0284(8) 0.0189(7) 0.0305(8) -0.0030(6) -0.0088(6) 0.0015(6)
O4 0.0260(7) 0.0194(7) 0.0270(8) -0.0024(6) -0.0035(6) 0.0052(6)
O6 0.0253(8) 0.0241(7) 0.0259(8) -0.0015(6) -0.0067(6) 0.0030(6)
N1 0.0187(8) 0.0156(8) 0.0203(8) 0.0001(6) -0.0011(7) 0.0020(6)
N3 0.0190(8) 0.0171(8) 0.0211(9) -0.0009(6) -0.0041(6) 0.0017(6)
N5 0.0178(8) 0.0168(7) 0.0195(8) -0.0012(6) -0.0012(7) 0.0005(6)
C2 0.0181(9) 0.0192(9) 0.0210(10) 0.0017(8) -0.0007(8) 0.0004(8)
C4 0.0156(9) 0.0194(9) 0.0203(10) -0.0002(7) 0.0003(8) -0.0012(8)
C6 0.0180(9) 0.0176(9) 0.0199(9) -0.0001(7) 0.0019(8) 0.0014(8)
C11 0.0207(9) 0.0156(9) 0.0198(10) -0.0011(7) -0.0019(8) 0.0012(7)
C12 0.0221(10) 0.0231(10) 0.0235(10) 0.0005(8) 0.0016(8) 0.0007(8)
C13 0.0290(11) 0.0197(10) 0.0266(10) 0.0051(8) 0.0003(9) -0.0002(8)
C14 0.0327(11) 0.0183(10) 0.0216(10) -0.0040(8) -0.0041(9) 0.0026(8)
C15 0.0236(10) 0.0254(10) 0.0257(11) -0.0045(8) 0.0008(9) 0.0026(9)
C16 0.0186(9) 0.0215(10) 0.0272(10) 0.0005(8) 0.0005(8) 0.0009(8)
C31 0.0186(9) 0.0139(9) 0.0219(10) -0.0007(7) -0.0041(8) 0.0007(7)
C32 0.0225(10) 0.0205(9) 0.0227(10) -0.0006(8) 0.0012(8) 0.0009(8)
C33 0.0176(10) 0.0228(10) 0.0308(11) -0.0005(8) -0.0023(9) 0.0045(8)
C34 0.0237(10) 0.0217(10) 0.0243(11) -0.0011(8) -0.0065(8) 0.0021(8)
C35 0.0302(11) 0.0248(10) 0.0204(10) -0.0002(8) 0.0000(9) 0.0004(8)
C36 0.0202(10) 0.0222(10) 0.0256(11) 0.0030(8) 0.0017(8) -0.0013(8)
C51 0.0207(10) 0.0167(9) 0.0184(9) -0.0049(7) -0.0017(8) 0.0011(7)
C52 0.0180(9) 0.0234(10) 0.0278(11) 0.0002(8) -0.0010(9) 0.0007(8)
C53 0.0301(11) 0.0193(10) 0.0295(11) 0.0006(8) -0.0005(9) -0.0028(9)
C54 0.0294(11) 0.0223(10) 0.0235(11) -0.0072(9) -0.0016(9) -0.0016(8)
C55 0.0201(10) 0.0295(11) 0.0256(10) -0.0043(8) -0.0017(9) 0.0009(9)
C56 0.0196(10) 0.0224(10) 0.0222(10) -0.0005(8) 0.0009(8) 0.0004(8)

loop_
_atom_type_symbol
_atom_type_description
_atom_type_scat_dispersion_real
_atom_type_scat_dispersion_imag
_atom_type_scat_source
C C 0.0033 0.0016 'International Tables Vol C Tables 4.2.6.8 and 6.1.1.4'
H H 0.0000 0.0000 'International Tables Vol C Tables 4.2.6.8 and 6.1.1.4'
N N 0.0061 0.0033 'International Tables Vol C Tables 4.2.6.8 and 6.1.1.4'
O O 0.0106 0.0060 'International Tables Vol C Tables 4.2.6.8 and 6.1.1.4'

loop_
_geom_angle_atom_site_label_1
_geom_angle_atom_site_label_2
_geom_angle_atom_site_label_3
_geom_angle
_geom_angle_publ_flag
C2 N1 C11 116.52(15) no
C6 N1 C11 118.35(16) no
C12 C11 C16 121.28(17) no
C12 C11 N1 119.82(18) no
C16 C11 N1 118.88(17) no
C11 C12 C13 119.01(19) no
C11 C12 H12 120.5 no
C13 C12 H12 120.5 no
C14 C13 C12 120.5(2) no
C14 C13 H13 119.8 no
C12 C13 H13 119.8 no
C13 C14 C15 120.13(19) no
C13 C14 H14 119.9 no
C15 C14 H14 119.9 no
C16 C15 C14 119.8(2) no
C16 C15 H15 120.1 no
C14 C15 H15 120.1 no
C15 C16 C11 119.29(18) no
C15 C16 H16 120.4 no
C11 C16 H16 120.4 no
O2 C2 N3 122.08(18) no
O2 C2 N1 122.87(18) no
C6 N1 C2 125.11(16) y
C2 N3 C4 124.97(17) y
C4 N5 C6 124.38(16) y
N1 C2 N3 115.05(16) y
N3 C4 N5 115.01(16) y
N5 C6 N1 115.19(17) y
C2 N3 C31 117.82(15) no
C4 N3 C31 117.20(15) no
C36 C31 C32 121.37(18) no
C36 C31 N3 119.51(17) no
C32 C31 N3 119.11(18) no
C31 C32 C33 119.22(19) no
C31 C32 H32 120.4 no
C33 C32 H32 120.4 no
C34 C33 C32 120.06(18) no
C34 C33 H33 120.0 no
C32 C33 H33 120.0 no
C33 C34 C35 120.1(2) no
C33 C34 H34 119.9 no
C35 C34 H34 119.9 no
C36 C35 C34 120.3(2) no
C36 C35 H35 119.9 no
C34 C35 H35 119.9 no
C31 C36 C35 118.96(18) no
C31 C36 H36 120.5 no
C35 C36 H36 120.5 no
O4 C4 N5 123.12(17) no
O4 C4 N3 121.80(18) no
C6 N5 C51 118.56(16) no
C4 N5 C51 117.07(15) no
C56 C51 C52 121.06(18) no
C56 C51 N5 120.14(17) no
C52 C51 N5 118.79(17) no
C53 C52 C51 119.44(19) no
C53 C52 H52 120.3 no
C51 C52 H52 120.3 no
C54 C53 C52 119.82(19) no
C54 C53 H53 120.1 no
C52 C53 H53 120.1 no
C53 C54 C55 120.46(19) no
C53 C54 H54 119.8 no
C55 C54 H54 119.8 no
C54 C55 C56 120.16(19) no
C54 C55 H55 119.9 no
C56 C55 H55 119.9 no
C51 C56 C55 119.00(19) no
C51 C56 H56 120.5 no
C55 C56 H56 120.5 no
O6 C6 N1 122.17(17) no
O6 C6 N5 122.60(17) no

loop_
_geom_bond_atom_site_label_1
_geom_bond_atom_site_label_2
_geom_bond_site_symmetry_2
_geom_bond_distance
_geom_bond_publ_flag
N1 C2 . 1.389(3) y
C2 N3 . 1.388(2) y
N3 C4 . 1.395(2) y
C4 N5 . 1.395(3) y
N5 C6 . 1.394(2) y
C6 N1 . 1.389(2) y
N1 C11 . 1.448(2) y
N3 C31 . 1.448(3) y
N5 C51 . 1.452(2) y
C2 O2 . 1.208(2) y
C4 O4 . 1.204(2) y
C6 O6 . 1.210(2) y
C11 C12 . 1.376(3) no
C11 C16 . 1.388(3) no
C12 C13 . 1.387(3) no
C12 H12 . 0.95 no
C13 C14 . 1.378(3) no
C13 H13 . 0.95 no
C14 C15 . 1.391(3) no
C14 H14 . 0.95 no
C15 C16 . 1.383(3) no
C15 H15 . 0.95 no
C16 H16 . 0.95 no
C31 C36 . 1.382(3) no
C31 C32 . 1.384(3) no
C32 C33 . 1.387(3) no
C32 H32 . 0.95 no
C33 C34 . 1.381(3) no
C33 H33 . 0.95 no
C34 C35 . 1.389(3) no
C34 H34 . 0.95 no
C35 C36 . 1.385(3) no
C35 H35 . 0.95 no
C36 H36 . 0.95 no
C51 C56 . 1.381(3) no
C51 C52 . 1.387(3) no
C52 C53 . 1.384(3) no
C52 H52 . 0.95 no
C53 C54 . 1.381(3) no
C53 H53 . 0.95 no
C54 C55 . 1.382(3) no
C54 H54 . 0.95 no
C55 C56 . 1.388(3) no
C55 H55 . 0.95 no
C56 H56 . 0.95 no

loop_
_geom_hbond_atom_site_label_D
_geom_hbond_atom_site_label_H
_geom_hbond_atom_site_label_A
_geom_hbond_site_symmetry_A
_geom_hbond_distance_DH
_geom_hbond_distance_HA
_geom_hbond_distance_DA
_geom_hbond_angle_DHA
_geom_hbond_publ_flag
C14 H14 Cg3 7_645 0.95 2.71 3.541(2) 146 y

loop_
_geom_torsion_atom_site_label_1
_geom_torsion_atom_site_label_2
_geom_torsion_atom_site_label_3
_geom_torsion_atom_site_label_4
_geom_torsion
_geom_torsion_publ_flag
C2 N1 C11 C12 103.9(2) y
C6 N1 C11 C12 -77.6(2) no
C2 N1 C11 C16 -74.1(2) no
C6 N1 C11 C16 104.3(2) no
C16 C11 C12 C13 0.5(3) no
N1 C11 C12 C13 -177.51(18) no
C11 C12 C13 C14 1.4(3) no
C12 C13 C14 C15 -1.9(3) no
C13 C14 C15 C16 0.5(3) no
C14 C15 C16 C11 1.4(3) no
C12 C11 C16 C15 -1.9(3) no
N1 C11 C16 C15 176.14(19) no
C6 N1 C2 O2 -177.5(2) no
C11 N1 C2 O2 0.9(3) no
C6 N1 C2 N3 1.5(3) no
C11 N1 C2 N3 179.90(17) no
O2 C2 N3 C4 178.34(19) no
N1 C2 N3 C4 -0.7(3) no
O2 C2 N3 C31 -2.4(3) no
N1 C2 N3 C31 178.54(16) no
C2 N3 C31 C36 -101.8(2) no
C4 N3 C31 C36 77.5(2) no
C2 N3 C31 C32 79.2(2) no
C4 N3 C31 C32 -101.5(2) y
C36 C31 C32 C33 -0.1(3) no
N3 C31 C32 C33 178.87(18) no
C31 C32 C33 C34 -0.6(3) no
C32 C33 C34 C35 0.6(3) no
C33 C34 C35 C36 -0.1(3) no
C32 C31 C36 C35 0.6(3) no
N3 C31 C36 C35 -178.28(18) no
C34 C35 C36 C31 -0.6(3) no
C2 N3 C4 O4 179.75(19) no
C31 N3 C4 O4 0.5(3) no
C2 N3 C4 N5 -3.1(3) no
C31 N3 C4 N5 177.72(16) no
O4 C4 N5 C6 -176.37(19) no
N3 C4 N5 C6 6.5(3) no
O4 C4 N5 C51 3.3(3) no
N3 C4 N5 C51 -173.89(17) no
C6 N5 C51 C56 61.5(2) no
C4 N5 C51 C56 -118.2(2) no
C6 N5 C51 C52 -119.9(2) y
C4 N5 C51 C52 60.5(2) no
C56 C51 C52 C53 2.2(3) no
N5 C51 C52 C53 -176.41(19) no
C51 C52 C53 C54 -2.0(3) no
C52 C53 C54 C55 -0.2(4) no
C53 C54 C55 C56 2.2(3) no
C52 C51 C56 C55 -0.2(3) no
N5 C51 C56 C55 178.4(2) no
C54 C55 C56 C51 -1.9(3) no
C2 N1 C6 O6 179.14(18) no
C11 N1 C6 O6 0.8(3) no
C2 N1 C6 N5 1.5(3) no
C11 N1 C6 N5 -176.87(16) no
C4 N5 C6 O6 176.58(18) no
C51 N5 C6 O6 -3.0(3) no
C4 N5 C6 N1 -5.8(3) no
C51 N5 C6 N1 174.62(16) no

loop_
_cod_related_entry_id
_cod_related_entry_database
_cod_related_entry_code
1 ChemSpider 14928
